data_1534346
loop_
_publ_author_name
'Calvo, C.'

_publ_section_title
;
 The crystal structure of alpha-Zn3 (P O4)2
;
_journal_name_full 'Canadian Journal of Chemistry'
_journal_page_first 436
_journal_page_last 445
_journal_volume 43
_journal_year 1965
_chemical_formula_sum 'O8 P2 Zn3'
_chemical_name_systematic 'Zn3 (P O4)2'
_space_group_IT_number 15
_symmetry_space_group_name_Hall '-C 2yc'
_symmetry_space_group_name_H-M 'C 1 2/c 1'
_cell_angle_alpha 90
_cell_angle_beta 105.13
_cell_angle_gamma 90
_cell_formula_units_Z 4
_cell_length_a 8.14
_cell_length_b 5.63
_cell_length_c 15.04
_cell_volume 665.364
_citation_journal_id_ASTM CJCHAG
_cod_data_source_file Calvo_CJCHAG_1965_1946.cif
_cod_data_source_block O8P2Zn3
_cod_original_cell_volume 665.3639
_cod_database_code 1534346

loop_
_symmetry_equiv_pos_as_xyz
x,y,z
-x,y,-z+1/2
-x,-y,-z
x,-y,z-1/2
x+1/2,y+1/2,z
-x+1/2,y+1/2,-z+1/2
-x+1/2,-y+1/2,-z
x+1/2,-y+1/2,z-1/2

loop_
_atom_site_label
_atom_site_type_symbol
_atom_site_fract_x
_atom_site_fract_y
_atom_site_fract_z
_atom_site_occupancy
_atom_site_U_iso_or_equiv
O3 O-2 0.2129 0.9021 0.0625 1 0.0
Zn1 Zn+2 0 0.7448 0.25 1 0.0
O1 O-2 0.2929 0.0607 0.2211 1 0.0
P1 P+5 0.1592 0.0634 0.1286 1 0.0
O2 O-2 0.1197 0.3092 0.077 1 0.0
O4 O-2 0.9935 0.9676 0.1429 1 0.0
Zn2 Zn+2 0.2678 0.5548 0.0675 1 0.0
